data_7245751
loop_
_publ_author_name
'Saito, Noriko'
'Matsushita, Yoshitaka'
'Ohsawa, Takeo'
'Segawa, Hiroyo'
'Ohashi, Naoki'

_publ_section_title
;
 Crystal structure of formamidinium--lead--chloride--dimethyl sulfoxide
 and phase relationship of related crystalline systems
;
_journal_name_full CrystEngComm
_journal_paper_doi 10.1039/D2CE00889K
_journal_year 2022
_chemical_formula_sum 'C3 H11 Cl3 N2 O Pb S'
_chemical_formula_weight 436.74
_space_group_crystal_system monoclinic
_space_group_IT_number 14
_space_group_name_Hall '-P 2ybc'
_space_group_name_H-M_alt 'P 1 21/c 1'
_atom_sites_solution_hydrogens geom
_audit_creation_method SHELXL-2018/1
_audit_update_record
;
2022-05-27 deposited with the CCDC.	2022-10-04 downloaded from the CCDC.
;
_cell_angle_alpha 90
_cell_angle_beta 113.211(5)
_cell_angle_gamma 90
_cell_formula_units_Z 4
_cell_length_a 9.8864(4)
_cell_length_b 14.1043(4)
_cell_length_c 9.0106(3)
_cell_measurement_reflns_used 7938
_cell_measurement_temperature 293(2)
_cell_measurement_theta_max 29.3460
_cell_measurement_theta_min 2.6480
_cell_volume 1154.75(8)
_computing_cell_refinement 'CrysAlisPro 1.171.40.60a (Rigaku OD, 2019)'
_computing_data_collection 'CrysAlisPro 1.171.40.60a (Rigaku OD, 2019)'
_computing_data_reduction 'CrysAlisPro 1.171.40.60a (Rigaku OD, 2019)'
_computing_structure_refinement 'SHELXL-2018/1 (Sheldrick, 2018)'
_computing_structure_solution 'SHELXT 2018/2 (Sheldrick, 2018)'
_diffrn_ambient_temperature 293(2)
_diffrn_detector 'Hybrid Pixel Array Detector'
_diffrn_detector_area_resol_mean 10.0000
_diffrn_measured_fraction_theta_full 0.996
_diffrn_measured_fraction_theta_max 0.971
_diffrn_measurement_device 'two-circle diffractometer'
_diffrn_measurement_device_type 'XtaLAB Mini II'
_diffrn_radiation_monochromator graphite
_diffrn_radiation_probe x-ray
_diffrn_radiation_type 'Mo K\a'
_diffrn_radiation_wavelength 0.71073
_diffrn_reflns_av_R_equivalents 0.0382
_diffrn_reflns_av_unetI/netI 0.0328
_diffrn_reflns_Laue_measured_fraction_full 0.996
_diffrn_reflns_Laue_measured_fraction_max 0.971
_diffrn_reflns_limit_h_max 14
_diffrn_reflns_limit_h_min -14
_diffrn_reflns_limit_k_max 20
_diffrn_reflns_limit_k_min -19
_diffrn_reflns_limit_l_max 12
_diffrn_reflns_limit_l_min -12
_diffrn_reflns_number 19267
_diffrn_reflns_point_group_measured_fraction_full 0.996
_diffrn_reflns_point_group_measured_fraction_max 0.971
_diffrn_reflns_theta_full 25.242
_diffrn_reflns_theta_max 30.648
_diffrn_reflns_theta_min 2.667
_diffrn_source 'fine-focus sealed X-ray tube'
_exptl_absorpt_coefficient_mu 15.442
_exptl_absorpt_correction_T_max 1.00000
_exptl_absorpt_correction_T_min 0.29726
_exptl_absorpt_correction_type multi-scan
_exptl_absorpt_process_details
;
CrysAlisPro 1.171.40.60a (Rigaku Oxford Diffraction, 2019)
Empirical absorption correction using spherical harmonics,
 implemented in SCALE3 ABSPACK scaling algorithm.
;
_exptl_crystal_colour 'Clear white'
_exptl_crystal_density_diffrn 2.512
_exptl_crystal_F_000 800
_exptl_crystal_recrystallization_method 'Re-crystallisation from solvent: DMSO'
_exptl_crystal_size_max 0.240
_exptl_crystal_size_mid 0.079
_exptl_crystal_size_min 0.045
_refine_diff_density_max 0.972
_refine_diff_density_min -0.764
_refine_diff_density_rms 0.135
_refine_ls_extinction_coef 0.00248(9)
_refine_ls_extinction_expression Fc^*^=kFc[1+0.001xFc^2^\l^3^/sin(2\q)]^-1/4^
_refine_ls_extinction_method 'SHELXL-2018/1 (Sheldrick 2018)'
_refine_ls_goodness_of_fit_ref 1.050
_refine_ls_hydrogen_treatment constr
_refine_ls_matrix_type full
_refine_ls_number_parameters 103
_refine_ls_number_reflns 3452
_refine_ls_number_restraints 0
_refine_ls_restrained_S_all 1.050
_refine_ls_R_factor_all 0.0382
_refine_ls_R_factor_gt 0.0256
_refine_ls_shift/su_max 0.000
_refine_ls_shift/su_mean 0.000
_refine_ls_structure_factor_coef Fsqd
_refine_ls_weighting_details 'w=1/[\s^2^(Fo^2^)+(0.0101P)^2^+0.7560P] where P=(Fo^2^+2Fc^2^)/3'
_refine_ls_weighting_scheme calc
_refine_ls_wR_factor_gt 0.0402
_refine_ls_wR_factor_ref 0.0422
_reflns_Friedel_coverage 0.000
_reflns_number_gt 2848
_reflns_number_total 3452
_reflns_threshold_expression 'I > 2\s(I)'
_cod_data_source_file d2ce00889k3.cif
_cod_data_source_block shelx_CCDC1
_cod_original_sg_symbol_H-M 'P 21/c'
_cod_database_code 7245751
_shelx_shelxl_version_number 2018/1
_shelx_space_group_comment
;
The symmetry employed for this shelxl refinement is uniquely defined
by the following loop, which should always be used as a source of
symmetry information in preference to the above space-group names.
They are only intended as comments.
;
_shelx_estimated_absorpt_t_min 0.119
_shelx_estimated_absorpt_t_max 0.543

loop_
_space_group_symop_operation_xyz
'x, y, z'
'-x, y+1/2, -z+1/2'
'-x, -y, -z'
'x, -y-1/2, z-1/2'

loop_
_atom_site_label
_atom_site_type_symbol
_atom_site_fract_x
_atom_site_fract_y
_atom_site_fract_z
_atom_site_U_iso_or_equiv
_atom_site_adp_type
_atom_site_occupancy
_atom_site_site_symmetry_order
_atom_site_calc_flag
_atom_site_refinement_flags_posn
_atom_site_refinement_flags_adp
_atom_site_refinement_flags_occupancy
_atom_site_disorder_assembly
_atom_site_disorder_group
Pb Pb 0.15566(2) 0.38787(2) 0.11502(2) 0.02712(5) Uani 1 1 d . . . . .
Cl1 Cl 0.45233(10) 0.36268(7) 0.24128(12) 0.0401(2) Uani 1 1 d . . . . .
Cl2 Cl 0.15249(11) 0.26919(7) 0.38170(12) 0.0452(2) Uani 1 1 d . . . . .
Cl3 Cl 0.15326(11) 0.53727(7) -0.09822(12) 0.0455(2) Uani 1 1 d . . . . .
S S 0.14824(10) 0.61059(6) 0.28385(11) 0.0332(2) Uani 1 1 d . . . . .
O O 0.2471(3) 0.52290(18) 0.3093(3) 0.0418(7) Uani 1 1 d . . . . .
N1 N 0.4950(4) 0.3959(3) 0.9036(4) 0.0573(11) Uani 1 1 d . . . . .
H1AN H 0.572810 0.429436 0.922888 0.069 Uiso 1 1 calc R U . . .
H1BN H 0.478867 0.370945 0.982123 0.069 Uiso 1 1 calc R U . . .
N2 N 0.4149(5) 0.4163(3) 0.6325(4) 0.0693(12) Uani 1 1 d . . . . .
H2AN H 0.489532 0.450625 0.641082 0.083 Uiso 1 1 calc R U . . .
H2BN H 0.347929 0.404309 0.538824 0.083 Uiso 1 1 calc R U . . .
C1 C 0.4036(5) 0.3833(3) 0.7585(6) 0.0460(10) Uani 1 1 d . . . . .
H1 H 0.321112 0.346597 0.743466 0.055 Uiso 1 1 calc R U . . .
C2 C 0.2707(5) 0.7092(3) 0.3318(6) 0.0583(13) Uani 1 1 d . . . . .
H2A H 0.217650 0.766094 0.332789 0.087 Uiso 1 1 calc R U . . .
H2B H 0.312194 0.714889 0.252199 0.087 Uiso 1 1 calc R U . . .
H2C H 0.348115 0.699866 0.436267 0.087 Uiso 1 1 calc R U . . .
C3 C 0.1041(7) 0.6141(4) 0.4562(6) 0.0728(16) Uani 1 1 d . . . . .
H3A H 0.054883 0.672617 0.457193 0.109 Uiso 1 1 calc R U . . .
H3B H 0.192805 0.609731 0.552001 0.109 Uiso 1 1 calc R U . . .
H3C H 0.040689 0.561850 0.452706 0.109 Uiso 1 1 calc R U . . .

loop_
_atom_site_aniso_label
_atom_site_aniso_U_11
_atom_site_aniso_U_22
_atom_site_aniso_U_33
_atom_site_aniso_U_23
_atom_site_aniso_U_13
_atom_site_aniso_U_12
Pb 0.03028(8) 0.02394(7) 0.02514(7) 0.00068(6) 0.00879(5) -0.00087(6)
Cl1 0.0323(5) 0.0433(6) 0.0420(5) 0.0012(4) 0.0115(4) 0.0032(4)
Cl2 0.0495(6) 0.0455(6) 0.0405(5) 0.0101(4) 0.0175(5) -0.0058(5)
Cl3 0.0434(6) 0.0472(6) 0.0464(6) 0.0151(5) 0.0183(5) -0.0020(5)
S 0.0348(5) 0.0283(5) 0.0319(4) -0.0045(4) 0.0083(4) 0.0035(4)
O 0.0469(17) 0.0315(15) 0.0359(14) -0.0076(11) 0.0043(12) 0.0117(12)
N1 0.059(3) 0.073(3) 0.039(2) 0.0053(19) 0.0195(19) 0.006(2)
N2 0.081(3) 0.079(3) 0.034(2) 0.002(2) 0.008(2) -0.015(2)
C1 0.042(2) 0.038(2) 0.057(3) -0.006(2) 0.018(2) -0.0026(19)
C2 0.056(3) 0.033(2) 0.076(3) 0.000(2) 0.016(3) -0.007(2)
C3 0.090(4) 0.085(4) 0.063(3) -0.004(3) 0.052(3) 0.009(3)

loop_
_atom_type_symbol
_atom_type_description
_atom_type_scat_dispersion_real
_atom_type_scat_dispersion_imag
_atom_type_scat_source
C C 0.0033 0.0016 'International Tables Vol C Tables 4.2.6.8 and 6.1.1.4'
Cl Cl 0.1484 0.1585 'International Tables Vol C Tables 4.2.6.8 and 6.1.1.4'
N N 0.0061 0.0033 'International Tables Vol C Tables 4.2.6.8 and 6.1.1.4'
O O 0.0106 0.0060 'International Tables Vol C Tables 4.2.6.8 and 6.1.1.4'
Pb Pb -3.3944 10.1111 'International Tables Vol C Tables 4.2.6.8 and 6.1.1.4'
S S 0.1246 0.1234 'International Tables Vol C Tables 4.2.6.8 and 6.1.1.4'
H H 0.0000 0.0000 'International Tables Vol C Tables 4.2.6.8 and 6.1.1.4'

loop_
_geom_angle_atom_site_label_1
_geom_angle_atom_site_label_2
_geom_angle_atom_site_label_3
_geom_angle
_geom_angle_site_symmetry_1
_geom_angle_site_symmetry_3
_geom_angle_publ_flag
O Pb Cl1 76.94(6) . . ?
O Pb Cl3 79.25(6) . . ?
Cl1 Pb Cl3 95.73(3) . . ?
O Pb Cl2 88.78(6) . . ?
Cl1 Pb Cl2 86.61(3) . . ?
Cl3 Pb Cl2 166.90(3) . . ?
O Pb Cl2 159.90(7) . 4_565 ?
Cl1 Pb Cl2 84.82(3) . 4_565 ?
Cl3 Pb Cl2 94.44(3) . 4_565 ?
Cl2 Pb Cl2 98.605(6) . 4_565 ?
Pb Cl2 Pb 168.00(4) . 4_566 ?
O S C3 104.7(2) . . ?
O S C2 105.1(2) . . ?
C3 S C2 98.3(2) . . ?
S O Pb 118.36(13) . . ?
N2 C1 N1 126.0(4) . . ?

loop_
_geom_bond_atom_site_label_1
_geom_bond_atom_site_label_2
_geom_bond_distance
_geom_bond_site_symmetry_2
_geom_bond_publ_flag
Pb O 2.503(2) . ?
Pb Cl1 2.7190(10) . ?
Pb Cl3 2.8455(9) . ?
Pb Cl2 2.9388(9) . ?
Pb Cl2 3.0457(9) 4_565 ?
S O 1.536(2) . ?
S C3 1.771(5) . ?
S C2 1.782(4) . ?
N1 C1 1.275(5) . ?
N2 C1 1.272(5) . ?

loop_
_geom_torsion_atom_site_label_1
_geom_torsion_atom_site_label_2
_geom_torsion_atom_site_label_3
_geom_torsion_atom_site_label_4
_geom_torsion
_geom_torsion_site_symmetry_1
_geom_torsion_site_symmetry_2
_geom_torsion_site_symmetry_3
_geom_torsion_site_symmetry_4
_geom_torsion_publ_flag
C3 S O Pb 115.6(2) . . . . ?
C2 S O Pb -141.4(2) . . . . ?
